data_2311656
loop_
_publ_author_name
'Joseph, Sumy'
'Sathishkumar, Ranganathan'

_publ_section_title
;
 Succinate esters: odd-even effects in melting points.
;
_journal_issue 'Pt 5'
_journal_name_full 'Acta crystallographica Section B, Structural science, crystal engineering and materials'
_journal_page_first 839
_journal_page_last 846
_journal_paper_doi 10.1107/S2052520614013730
_journal_volume 70
_journal_year 2014
_chemical_formula_moiety 'C18 H18 O4'
_chemical_formula_sum 'C18 H18 O4'
_chemical_formula_weight 298.32
_chemical_name_common 'Dibenzyl succinate'
_space_group_IT_number 61
_space_group_name_Hall '-P 2ac 2ab'
_space_group_name_H-M_alt 'P b c a'
_symmetry_cell_setting orthorhombic
_symmetry_space_group_name_Hall '-P 2ac 2ab'
_symmetry_space_group_name_H-M 'P b c a'
_atom_sites_solution_hydrogens geom
_atom_sites_solution_primary direct
_atom_sites_solution_secondary difmap
_cell_angle_alpha 90
_cell_angle_beta 90
_cell_angle_gamma 90
_cell_formula_units_Z 4
_cell_length_a 10.219(3)
_cell_length_b 8.260(3)
_cell_length_c 17.923(5)
_cell_measurement_reflns_used 6096
_cell_measurement_temperature 90
_cell_measurement_theta_max 28.4
_cell_measurement_theta_min 2.3
_cell_volume 1512.9(8)
_computing_cell_refinement 'Bruker SMART V5.628, (Bruker, 2004)'
_computing_data_collection 'Bruker SMART V5.628, (Bruker, 2004)'
_computing_data_reduction 'Bruker SAINT V6.45a, (Bruker, 2004)'
_computing_molecular_graphics 'Ortep-3 for Windows (Farrugia, 1997)'
_computing_publication_material 'PLATON (Spek, 2003)'
_computing_structure_refinement 'SHELXL-97 (Sheldrick, 1997)'
_computing_structure_solution 'SHELXTL V6.14 (Bruker, 2000)'
_diffrn_ambient_temperature 90
_diffrn_measured_fraction_theta_full 0.958
_diffrn_measured_fraction_theta_max 0.958
_diffrn_measurement_device_type 'Bruker SMART CCD area detector'
_diffrn_measurement_method '\f and \w scans'
_diffrn_radiation_monochromator graphite
_diffrn_radiation_source 'fine-focus sealed tube'
_diffrn_radiation_type MoK\a
_diffrn_radiation_wavelength 0.71073
_diffrn_reflns_av_R_equivalents 0.0350
_diffrn_reflns_av_sigmaI/netI 0.0206
_diffrn_reflns_limit_h_max 13
_diffrn_reflns_limit_h_min -12
_diffrn_reflns_limit_k_max 11
_diffrn_reflns_limit_k_min -10
_diffrn_reflns_limit_l_max 22
_diffrn_reflns_limit_l_min -23
_diffrn_reflns_number 15033
_diffrn_reflns_reduction_process
;
;
_diffrn_reflns_theta_full 28.36
_diffrn_reflns_theta_max 28.36
_diffrn_reflns_theta_min 2.27
_exptl_absorpt_coefficient_mu 0.092
_exptl_absorpt_correction_T_max 0.973
_exptl_absorpt_correction_T_min 0.969
_exptl_absorpt_correction_type multi-scan
_exptl_absorpt_process_details '(SADABS; Sheldrick, 1996)'
_exptl_crystal_colour colourless
_exptl_crystal_density_diffrn 1.310
_exptl_crystal_density_method 'Not Measured'
_exptl_crystal_description cylindrical
_exptl_crystal_F_000 632
_exptl_crystal_size_max 0.350
_exptl_crystal_size_mid 0.300
_exptl_crystal_size_min 0.300
_refine_diff_density_max 0.400
_refine_diff_density_min -0.248
_refine_ls_extinction_method none
_refine_ls_goodness_of_fit_ref 1.075
_refine_ls_hydrogen_treatment mixed
_refine_ls_matrix_type full
_refine_ls_number_parameters 136
_refine_ls_number_reflns 1810
_refine_ls_number_restraints 0
_refine_ls_restrained_S_all 1.075
_refine_ls_R_factor_all 0.0548
_refine_ls_R_factor_gt 0.0501
_refine_ls_shift/su_max 0.000
_refine_ls_shift/su_mean 0.000
_refine_ls_structure_factor_coef Fsqd
_refine_ls_weighting_details 'calc w=1/[\s^2^(Fo^2^)+(0.0767P)^2^+0.6113P] where P=(Fo^2^+2Fc^2^)/3'
_refine_ls_weighting_scheme calc
_refine_ls_wR_factor_gt 0.1280
_refine_ls_wR_factor_ref 0.1316
_reflns_number_gt 1636
_reflns_number_total 1810
_reflns_threshold_expression >2\s(i)
_cod_data_source_file bm5064sup1.cif
_cod_data_source_block 9dibsu
_cod_database_code 2311656

loop_
_symmetry_equiv_pos_site_id
_symmetry_equiv_pos_as_xyz
1 x,y,z
2 1/2-x,-y,1/2+z
3 1/2+x,1/2-y,-z
4 -x,1/2+y,1/2-z
5 -x,-y,-z
6 1/2+x,y,1/2-z
7 1/2-x,1/2+y,z
8 x,1/2-y,1/2+z

loop_
_atom_site_aniso_label
_atom_site_aniso_U_11
_atom_site_aniso_U_22
_atom_site_aniso_U_33
_atom_site_aniso_U_12
_atom_site_aniso_U_13
_atom_site_aniso_U_23
O1 0.0117(5) 0.0139(5) 0.0324(5) -0.0014(3) -0.0020(4) 0.0055(4)
O2 0.0109(5) 0.0190(5) 0.0405(6) 0.0021(3) 0.0027(4) 0.0046(4)
C1 0.0145(6) 0.0134(6) 0.0206(6) -0.0009(4) -0.0011(4) -0.0013(4)
C2 0.0142(6) 0.0179(6) 0.0250(6) -0.0015(5) 0.0005(5) 0.0010(5)
C3 0.0214(7) 0.0188(6) 0.0261(7) -0.0026(5) 0.0016(5) 0.0051(5)
C4 0.0220(7) 0.0181(6) 0.0267(7) 0.0050(5) -0.0017(5) 0.0032(5)
C5 0.0147(7) 0.0196(6) 0.0283(7) 0.0021(5) 0.0004(5) -0.0007(5)
C6 0.0160(7) 0.0164(6) 0.0229(6) -0.0015(5) 0.0011(5) -0.0001(5)
C7 0.0119(6) 0.0154(6) 0.0290(7) -0.0020(5) 0.0004(5) 0.0043(5)
C8 0.0137(6) 0.0133(6) 0.0217(6) 0.0014(4) 0.0009(4) -0.0005(4)
C9 0.0118(6) 0.0136(6) 0.0296(7) -0.0008(5) -0.0005(5) 0.0029(5)

loop_
_atom_site_type_symbol
_atom_site_label
_atom_site_fract_x
_atom_site_fract_y
_atom_site_fract_z
_atom_site_U_iso_or_equiv
_atom_site_thermal_displace_type
_atom_site_occupancy
O O1 1.00672(9) 0.32785(10) 0.42752(5) 0.0193(3) Uani 1.000
O O2 1.18381(9) 0.18787(11) 0.46568(6) 0.0235(3) Uani 1.000
C C1 1.01649(12) 0.59016(15) 0.36918(7) 0.0162(3) Uani 1.000
C C2 1.08398(13) 0.70293(16) 0.32540(7) 0.0190(3) Uani 1.000
C C3 1.01723(14) 0.82928(16) 0.29071(8) 0.0221(4) Uani 1.000
C C4 0.88145(14) 0.84391(16) 0.29951(8) 0.0223(4) Uani 1.000
C C5 0.81396(13) 0.73201(16) 0.34276(8) 0.0209(4) Uani 1.000
C C6 0.88100(13) 0.60524(15) 0.37776(7) 0.0184(4) Uani 1.000
C C7 1.09451(13) 0.45839(15) 0.40669(8) 0.0188(4) Uani 1.000
C C8 1.06624(12) 0.19782(14) 0.45818(7) 0.0162(3) Uani 1.000
C C9 0.96762(12) 0.07112(14) 0.48033(8) 0.0183(4) Uani 1.000
H H1 1.1796(16) 0.6918(19) 0.3195(9) 0.022(4) Uiso 1.000
H H2 1.0635(17) 0.909(2) 0.2598(9) 0.027(4) Uiso 1.000
H H3 0.8362(17) 0.934(2) 0.2760(9) 0.026(4) Uiso 1.000
H H4 0.7212(18) 0.741(2) 0.3499(9) 0.027(4) Uiso 1.000
H H5 0.8371(17) 0.528(2) 0.4079(9) 0.024(4) Uiso 1.000
H H6 1.1619(18) 0.416(2) 0.3737(10) 0.029(4) Uiso 1.000
H H7 1.1352(17) 0.498(2) 0.4511(10) 0.025(4) Uiso 1.000
H H8 0.9253(17) 0.036(2) 0.4334(9) 0.026(4) Uiso 1.000
H H9 0.9055(19) 0.119(2) 0.5119(10) 0.033(5) Uiso 1.000

loop_
_atom_type_symbol
_atom_type_description
_atom_type_scat_dispersion_real
_atom_type_scat_dispersion_imag
_atom_type_scat_source
O O 0.0106 0.0060 'International Tables Vol C Tables 4.2.6.8 and 6.1.1.4'
H H 0.0000 0.0000 'International Tables Vol C Tables 4.2.6.8 and 6.1.1.4'
C C 0.0033 0.0016 'International Tables Vol C Tables 4.2.6.8 and 6.1.1.4'

loop_
_geom_angle_atom_site_label_1
_geom_angle_atom_site_label_2
_geom_angle_atom_site_label_3
_geom_angle_site_symmetry_1
_geom_angle_site_symmetry_3
_geom_angle
_geom_angle_publ_flag
C7 O1 C8 . . 114.64(10) yes
C2 C1 C6 . . 119.35(11) no
C2 C1 C7 . . 118.03(11) no
C6 C1 C7 . . 122.61(11) no
C1 C2 C3 . . 120.50(12) no
C2 C3 C4 . . 119.94(13) no
C3 C4 C5 . . 119.79(12) no
C4 C5 C6 . . 120.31(12) no
C1 C6 C5 . . 120.12(12) no
O1 C7 C1 . . 108.92(10) yes
O1 C8 O2 . . 123.05(11) yes
O1 C8 C9 . . 111.00(10) yes
O2 C8 C9 . . 125.95(11) yes
C8 C9 C9 . 5_756 111.57(10) no
C1 C2 H1 . . 119.1(9) no
C3 C2 H1 . . 120.4(9) no
C2 C3 H2 . . 121.2(10) no
C4 C3 H2 . . 118.8(10) no
C3 C4 H3 . . 119.2(10) no
C5 C4 H3 . . 121.0(10) no
C4 C5 H4 . . 120.9(10) no
C6 C5 H4 . . 118.8(10) no
C1 C6 H5 . . 118.1(11) no
C5 C6 H5 . . 121.8(11) no
O1 C7 H6 . . 109.1(10) no
O1 C7 H7 . . 108.0(10) no
C1 C7 H6 . . 111.3(10) no
C1 C7 H7 . . 110.8(10) no
H6 C7 H7 . . 108.8(15) no
C8 C9 H8 . . 105.8(10) no
C8 C9 H9 . . 108.6(11) no
H8 C9 H9 . . 109.9(15) no
C9 C9 H8 5_756 . 111.0(10) no
C9 C9 H9 5_756 . 109.9(11) no

loop_
_geom_bond_atom_site_label_1
_geom_bond_atom_site_label_2
_geom_bond_site_symmetry_2
_geom_bond_distance
_geom_bond_publ_flag
O1 C7 . 1.4515(16) yes
O1 C8 . 1.3511(15) yes
O2 C8 . 1.2117(16) yes
C1 C2 . 1.3997(19) no
C1 C6 . 1.3986(19) no
C1 C7 . 1.5074(19) no
C2 C3 . 1.393(2) no
C3 C4 . 1.402(2) no
C4 C5 . 1.390(2) no
C5 C6 . 1.3998(19) no
C8 C9 . 1.5062(18) no
C9 C9 5_756 1.5217(18) no
C2 H1 . 0.987(16) no
C3 H2 . 0.982(17) no
C4 H3 . 0.972(17) no
C5 H4 . 0.959(18) no
C6 H5 . 0.949(17) no
C7 H6 . 0.973(18) no
C7 H7 . 0.956(18) no
C9 H8 . 0.989(16) no
C9 H9 . 0.938(18) no

loop_
_geom_contact_atom_site_label_1
_geom_contact_atom_site_label_2
_geom_contact_distance
_geom_contact_site_symmetry_2
_geom_contact_publ_flag
O2 C7 3.137(2) 7_745 no
O2 C6 3.352(2) 5_766 no
O1 H5 2.421(17) . no
O1 H4 2.806(18) 7_645 no
O2 H7 2.622(17) . no
O2 H9 2.800(19) 3_556 no
O2 H8 2.817(17) 5_756 no
O2 H9 2.724(17) 5_756 no
O2 H6 2.514(17) . no
O2 H7 2.439(17) 7_745 no
C6 O2 3.352(2) 5_766 no
C6 C8 3.403(2) 5_766 no
C7 O2 3.137(2) 7_755 no
C8 C6 3.403(2) 5_766 no
C1 H2 2.873(16) 4_745 no
C2 H3 2.984(17) 4_745 no
C4 H8 2.912(16) 1_565 no
C6 H2 3.005(16) 4_745 no
H1 H6 2.48(2) . no
H2 C1 2.873(16) 4_755 no
H2 C6 3.005(16) 4_755 no
H3 C2 2.984(17) 4_755 no
H4 O1 2.806(18) 7_655 no
H5 O1 2.421(17) . no
H5 H7 2.55(2) 5_766 no
H6 O2 2.514(17) . no
H6 H1 2.48(2) . no
H7 O2 2.622(17) . no
H7 H5 2.55(2) 5_766 no
H7 O2 2.439(17) 7_755 no
H8 C4 2.912(16) 1_545 no
H8 O2 2.817(17) 5_756 no
H9 O2 2.800(19) 3_456 no
H9 O2 2.724(17) 5_756 no

loop_
_geom_hbond_atom_site_label_D
_geom_hbond_atom_site_label_H
_geom_hbond_atom_site_label_A
_geom_hbond_site_symmetry_A
_geom_hbond_distance_DH
_geom_hbond_distance_HA
_geom_hbond_distance_DA
_geom_hbond_angle_DHA
_geom_hbond_publ_flag
C6 H5 O1 . 0.949(17) 2.421(17) 2.7741(18) 101.7(12) yes
C7 H7 O2 7_755 0.956(18) 2.439(17) 3.137(2) 129.7(13) yes

loop_
_geom_torsion_atom_site_label_1
_geom_torsion_atom_site_label_2
_geom_torsion_atom_site_label_3
_geom_torsion_atom_site_label_4
_geom_torsion_site_symmetry_3
_geom_torsion_site_symmetry_4
_geom_torsion
_geom_torsion_publ_flag
C8 O1 C7 C1 . . 176.57(10) no
C7 O1 C8 O2 . . -2.27(17) no
C7 O1 C8 C9 . . 178.12(10) no
C6 C1 C2 C3 . . 0.10(19) no
C7 C1 C2 C3 . . -178.64(12) no
C2 C1 C6 C5 . . 0.04(18) no
C6 C1 C7 O1 . . 20.04(17) no
C7 C1 C6 C5 . . 178.72(12) no
C2 C1 C7 O1 . . -161.26(11) no
C1 C2 C3 C4 . . -0.1(2) no
C2 C3 C4 C5 . . -0.1(2) no
C3 C4 C5 C6 . . 0.2(2) no
C4 C5 C6 C1 . . -0.2(2) no
O1 C8 C9 C9 . 5_756 -176.18(10) no
O2 C8 C9 C9 . 5_756 4.22(19) no
C8 C9 C9 C8 5_756 5_756 180.00(10) no
